data_7700830
loop_
_publ_author_name
'Ananthnag, Guddekoppa S.'
'Mondal, Dipanjan'
'Mague, Joel T.'
'Balakrishna, Maravanji S.'

_publ_section_title
;
 Synthesis of tetra-pincer nickel(ii) and palladium(ii) complexes of
 resorcin[4]arene-octophosphinite [Res(OPR<sub>2</sub>)<sub>8</sub>] and
 rhodium-catalyzed regioselective hydroformylation reaction.
;
_journal_issue 39
_journal_name_full 'Dalton transactions (Cambridge, England : 2003)'
_journal_page_first 14632
_journal_page_last 14641
_journal_paper_doi 10.1039/c9dt02499a
_journal_volume 48
_journal_year 2019
_chemical_formula_moiety 'C140 H122 Br4 Ni4 O8 P8, 2(C H2 Cl2)'
_chemical_formula_sum 'C142 H126 Br4 Cl4 Ni4 O8 P8'
_chemical_formula_weight 2904.46
_space_group_crystal_system monoclinic
_space_group_IT_number 15
_space_group_name_Hall '-C 2yc'
_space_group_name_H-M_alt 'C 1 2/c 1'
_symmetry_space_group_name_Hall '-C 2yc'
_symmetry_space_group_name_H-M 'C 1 2/c 1'
_atom_sites_solution_hydrogens geom
_audit_creation_date 2019-07-22
_audit_creation_method
;
Olex2 1.2
(compiled 2018.05.29 svn.r3508 for OlexSys, GUI svn.r5506)
;
_audit_update_record
;
2019-07-25 deposited with the CCDC.    2019-08-12 downloaded from the CCDC.
;
_cell_angle_alpha 90
_cell_angle_beta 114.0480(10)
_cell_angle_gamma 90
_cell_formula_units_Z 4
_cell_length_a 28.0679(15)
_cell_length_b 21.8228(12)
_cell_length_c 25.4931(14)
_cell_measurement_reflns_used 9629
_cell_measurement_temperature 100(2)
_cell_measurement_theta_max 26.2730
_cell_measurement_theta_min 2.3705
_cell_volume 14259.7(13)
_computing_cell_refinement '<i>SAINT</i> (Bruker, 2016)'
_computing_data_collection '<i>APEX3</i> (Bruker, 2016)'
_computing_data_reduction '<i>SAINT</i> (Bruker, 2016)'
_computing_molecular_graphics 'Olex2 (Dolomanov et al., 2009)'
_computing_publication_material 'Olex2 (Dolomanov et al., 2009)'
_computing_structure_refinement 'ShelXL (Sheldrick, 2015)'
_computing_structure_solution '<i>SHELXT</i> (Sheldrick, 2015<i>a</i>)'
_diffrn_ambient_temperature 100.15
_diffrn_detector_area_resol_mean 8.3660
_diffrn_measured_fraction_theta_full 0.999
_diffrn_measured_fraction_theta_max 0.999
_diffrn_measurement_device_type 'Bruker Smart APEX CCD'
_diffrn_measurement_method '\f and \w scans'
_diffrn_radiation_type MoK\a
_diffrn_radiation_wavelength 0.71073
_diffrn_reflns_av_R_equivalents 0.0512
_diffrn_reflns_av_unetI/netI 0.0397
_diffrn_reflns_Laue_measured_fraction_full 0.999
_diffrn_reflns_Laue_measured_fraction_max 0.999
_diffrn_reflns_limit_h_max 35
_diffrn_reflns_limit_h_min -35
_diffrn_reflns_limit_k_max 27
_diffrn_reflns_limit_k_min -27
_diffrn_reflns_limit_l_max 31
_diffrn_reflns_limit_l_min -31
_diffrn_reflns_number 90638
_diffrn_reflns_point_group_measured_fraction_full 0.999
_diffrn_reflns_point_group_measured_fraction_max 0.999
_diffrn_reflns_theta_full 25.242
_diffrn_reflns_theta_max 26.385
_diffrn_reflns_theta_min 1.852
_exptl_absorpt_coefficient_mu 1.858
_exptl_absorpt_correction_T_max 0.78
_exptl_absorpt_correction_T_min 0.52
_exptl_absorpt_correction_type multi-scan
_exptl_absorpt_process_details '<i>SADABS</i> (Bruker, 2016)'
_exptl_crystal_colour orange
_exptl_crystal_colour_primary orange
_exptl_crystal_density_diffrn 1.353
_exptl_crystal_density_method 'not measured'
_exptl_crystal_description column
_exptl_crystal_F_000 5928
_exptl_crystal_size_max 0.3
_exptl_crystal_size_mid 0.14
_exptl_crystal_size_min 0.14
_refine_diff_density_max 3.316
_refine_diff_density_min -1.054
_refine_diff_density_rms 0.137
_refine_ls_extinction_method none
_refine_ls_goodness_of_fit_ref 1.091
_refine_ls_hydrogen_treatment constr
_refine_ls_matrix_type full
_refine_ls_number_parameters 850
_refine_ls_number_reflns 14592
_refine_ls_number_restraints 599
_refine_ls_restrained_S_all 1.131
_refine_ls_R_factor_all 0.0992
_refine_ls_R_factor_gt 0.0800
_refine_ls_shift/su_max 0.001
_refine_ls_shift/su_mean 0.000
_refine_ls_structure_factor_coef Fsqd
_refine_ls_weighting_details 'w=1/[\s^2^(Fo^2^)+(0.1598P)^2^+42.2649P] where P=(Fo^2^+2Fc^2^)/3'
_refine_ls_weighting_scheme calc
_refine_ls_wR_factor_gt 0.2393
_refine_ls_wR_factor_ref 0.2558
_reflns_Friedel_coverage 0.000
_reflns_number_gt 10776
_reflns_number_total 14592
_reflns_threshold_expression 'I > 2\s(I)'
_cod_data_source_file c9dt02499a2.cif
_cod_data_source_block msb622_0m
_cod_depositor_comments 'Adding full bibliography for 7700830--7700831.cif.'
_cod_database_code 7700830
_shelx_shelxl_version_number 2014/7
_shelx_space_group_comment
;
The symmetry employed for this shelxl refinement is uniquely defined
by the following loop, which should always be used as a source of
symmetry information in preference to the above space-group names.
They are only intended as comments.
;
_shelx_estimated_absorpt_t_max 0.781
_shelx_estimated_absorpt_t_min 0.606
_olex2_refinement_description
;
1. Fixed Uiso
 At 1.2 times of:
  All C(H) groups, All C(H,H) groups, All C(H,H,H,H) groups
 At 1.5 times of:
  All C(H,H,H) groups
2. Restrained distances
 Ni2-Br2 \\sim Ni2-Br2A
 with sigma of 0.02
 C34-C35 \\sim C34A-C35A
 with sigma of 0.02
 C33-C34 \\sim C33-C34A
 with sigma of 0.02
 P1-C7 \\sim P1-C7A
 with sigma of 0.02
 P3-C47 \\sim P3-C47A
 with sigma of 0.02
 P4-C0AA \\sim P4-C0AB
 with sigma of 0.02
 C1AA-C0AA \\sim C1AB-C0AB
 with sigma of 0.02
 C1AA-C2AA \\sim C1AB-C2AB
 with sigma of 0.02
 C0AA-C5AA \\sim C0AB-C5AB
 with sigma of 0.02
 C2AA-C3AA \\sim C2AB-C3AB
 with sigma of 0.02
 C3AA-C4AA \\sim C3AB-C4AB
 with sigma of 0.02
 C5AA-C4AA \\sim C5AB-C4AB
 with sigma of 0.02
 P4-C1AA \\sim P4-C1AB
 with sigma of 0.04
 P4-C5AA \\sim P4-C5AB
 with sigma of 0.04
 C1AA-C3AA \\sim C1AB-C3AB
 with sigma of 0.04
 C1AA-C5AA \\sim C1AB-C5AB
 with sigma of 0.04
 C0AA-C2AA \\sim C0AB-C2AB
 with sigma of 0.04
 C0AA-C4AA \\sim C0AB-C4AB
 with sigma of 0.04
 C2AA-C4AA \\sim C2AB-C4AB
 with sigma of 0.04
 C3AA-C5AA \\sim C3AB-C5AB
 with sigma of 0.04
 Cl1-C6AA \\sim Cl1A-C6AB
 with sigma of 0.02
 Cl2-C6AA \\sim Cl2A-C6AB
 with sigma of 0.02
 Cl1-Cl2 \\sim Cl1A-Cl2A
 with sigma of 0.04
3. Uiso/Uaniso restraints and constraints
Uanis(Cl1) \\sim Ueq, Uanis(Cl2) \\sim Ueq, Uanis(Cl2A) \\sim Ueq, Uanis(Cl1A)
\\sim Ueq: with sigma of 0.003 and sigma for terminal atoms of 0.006
Uanis(C1) \\sim Ueq, Uanis(C2) \\sim Ueq, Uanis(C3) \\sim Ueq, Uanis(C4) \\sim
Ueq, Uanis(C5) \\sim Ueq, Uanis(C6) \\sim Ueq, Uanis(C7) \\sim Ueq, Uanis(C8)
\\sim Ueq, Uanis(C9) \\sim Ueq, Uanis(C10) \\sim Ueq, Uanis(C11) \\sim Ueq,
Uanis(C12) \\sim Ueq, Uanis(C7A) \\sim Ueq, Uanis(C8A) \\sim Ueq, Uanis(C9A)
\\sim Ueq, Uanis(C10A) \\sim Ueq, Uanis(C11A) \\sim Ueq, Uanis(C12A) \\sim Ueq,
Uanis(C13) \\sim Ueq, Uanis(C14) \\sim Ueq, Uanis(C15) \\sim Ueq, Uanis(C16)
\\sim Ueq, Uanis(C17) \\sim Ueq, Uanis(C18) \\sim Ueq, Uanis(C19) \\sim Ueq,
Uanis(C20) \\sim Ueq, Uanis(C21) \\sim Ueq, Uanis(C22) \\sim Ueq, Uanis(C23)
\\sim Ueq, Uanis(C24) \\sim Ueq, Uanis(C25) \\sim Ueq, Uanis(C26) \\sim Ueq,
Uanis(C27) \\sim Ueq, Uanis(C28) \\sim Ueq, Uanis(C29) \\sim Ueq, Uanis(C30)
\\sim Ueq, Uanis(C31) \\sim Ueq, Uanis(C32) \\sim Ueq, Uanis(C33) \\sim Ueq,
Uanis(C34) \\sim Ueq, Uanis(C35) \\sim Ueq, Uanis(C34A) \\sim Ueq, Uanis(C35A)
\\sim Ueq, Uanis(C36) \\sim Ueq, Uanis(C37) \\sim Ueq, Uanis(C38) \\sim Ueq,
Uanis(C39) \\sim Ueq, Uanis(C40) \\sim Ueq, Uanis(C41) \\sim Ueq, Uanis(C42)
\\sim Ueq, Uanis(C43) \\sim Ueq, Uanis(C44) \\sim Ueq, Uanis(C45) \\sim Ueq,
Uanis(C46) \\sim Ueq, Uanis(C47) \\sim Ueq, Uanis(C48) \\sim Ueq, Uanis(C49)
\\sim Ueq, Uanis(C50) \\sim Ueq, Uanis(C51) \\sim Ueq, Uanis(C52) \\sim Ueq,
Uanis(C47A) \\sim Ueq, Uanis(C48A) \\sim Ueq, Uanis(C49A) \\sim Ueq,
Uanis(C50A) \\sim Ueq, Uanis(C51A) \\sim Ueq, Uanis(C52A) \\sim Ueq, Uanis(C53)
\\sim Ueq, Uanis(C54) \\sim Ueq, Uanis(C55) \\sim Ueq, Uanis(C56) \\sim Ueq,
Uanis(C57) \\sim Ueq, Uanis(C58) \\sim Ueq, Uanis(C65) \\sim Ueq, Uanis(C66)
\\sim Ueq, Uanis(C67) \\sim Ueq, Uanis(C68) \\sim Ueq, Uanis(C69) \\sim Ueq,
Uanis(C70) \\sim Ueq, Uanis(C1AA) \\sim Ueq, Uanis(C0AA) \\sim Ueq, Uanis(C2AA)
\\sim Ueq, Uanis(C3AA) \\sim Ueq, Uanis(C5AA) \\sim Ueq, Uanis(C4AA) \\sim Ueq,
Uanis(C0AB) \\sim Ueq, Uanis(C1AB) \\sim Ueq, Uanis(C2AB) \\sim Ueq,
Uanis(C3AB) \\sim Ueq, Uanis(C4AB) \\sim Ueq, Uanis(C5AB) \\sim Ueq,
Uanis(C6AA) \\sim Ueq, Uanis(C6AB) \\sim Ueq: with sigma of 0.005 and sigma for
terminal atoms of 0.01
Uanis(C7) = Uanis(C7A)
Uanis(C8) = Uanis(C8A)
Uanis(C9) = Uanis(C9A)
Uanis(C10) = Uanis(C10A)
Uanis(C11) = Uanis(C11A)
Uanis(C12) = Uanis(C12A)
Uanis(C35) = Uanis(C35A)
Uanis(C34) = Uanis(C34A)
Uanis(C47) = Uanis(C47A)
Uanis(C48) = Uanis(C48A)
Uanis(C49) = Uanis(C49A)
Uanis(C50) = Uanis(C50A)
Uanis(C51) = Uanis(C51A)
Uanis(C52) = Uanis(C52A)
Uanis(Br2) = Uanis(Br2A)
4. Others
 Sof(Br2A)=1-FVAR(1)
 Sof(Br2)=FVAR(1)
 Sof(C7A)=Sof(C8A)=Sof(H8A)=Sof(C9A)=Sof(H9A)=Sof(C10A)=Sof(H10A)=Sof(C11A)=
 Sof(H11A)=Sof(C12A)=Sof(H12A)=1-FVAR(2)
 Sof(C7)=Sof(C8)=Sof(H8)=Sof(C9)=Sof(H9)=Sof(C10)=Sof(H10)=Sof(C11)=Sof(H11)=
 Sof(C12)=Sof(H12)=FVAR(2)
 Sof(H33C)=Sof(H33D)=Sof(C35A)=Sof(H35D)=Sof(H35E)=Sof(H35F)=1-FVAR(3)
 Sof(H33A)=Sof(H33B)=Sof(C35)=Sof(H35A)=Sof(H35B)=Sof(H35C)=FVAR(3)
 Fixed Sof: C34(0.5) H34A(0.5) H34B(0.5) C34A(0.5) C47(0.6) C48(0.6) H48(0.6)
 C49(0.6) H49(0.6) C50(0.6) H50(0.6) C51(0.6) H51(0.6) C52(0.6) H52(0.6)
 C47A(0.4) C48A(0.4) H48A(0.4) C49A(0.4) H49A(0.4) C50A(0.4) H50A(0.4)
 C51A(0.4) H51A(0.4) C52A(0.4) H52A(0.4) C1AA(0.65) H1AA(0.65) C0AA(0.65)
 C2AA(0.65) H2AA(0.65) C3AA(0.65) H3AA(0.65) C5AA(0.65) H5AA(0.65) C4AA(0.65)
 H4AA(0.65) C0AB(0.35) C1AB(0.35) H1AB(0.35) C2AB(0.35) H2AB(0.35) C3AB(0.35)
 H3AB(0.35) C4AB(0.35) H4AB(0.35) C5AB(0.35) H5AB(0.35) Cl1(0.6) Cl2(0.6)
 C6AA(0.6) H6AA(0.6) H6AB(0.6) Cl2A(0.4) C6AB(0.4) H6AC(0.4) H6AD(0.4) Cl1A(0.4)
5.a Ternary CH refined with riding coordinates:
 C31(H31), C42(H42)
5.b Secondary CH2 refined with riding coordinates:
 C32(H32A,H32B), C33(H33A,H33B), C33(H33C,H33D), C34(H34A,H34B), C43(H43A,
 H43B), C44(H44A,H44B), C45(H45A,H45B), C6AA(H6AA,H6AB), C6AB(H6AC,H6AD)
5.c Aromatic/amide H refined with riding coordinates:
 C2(H2), C3(H3), C4(H4), C5(H5), C6(H6), C8(H8), C9(H9), C10(H10), C11(H11),
 C12(H12), C8A(H8A), C9A(H9A), C10A(H10A), C11A(H11A), C12A(H12A), C15(H15),
 C20(H20), C21(H21), C22(H22), C23(H23), C24(H24), C26(H26), C27(H27), C28(H28),
  C29(H29), C30(H30), C41(H41), C48(H48), C49(H49), C50(H50), C51(H51),
 C52(H52), C48A(H48A), C49A(H49A), C50A(H50A), C51A(H51A), C52A(H52A), C54(H54),
  C55(H55), C56(H56), C57(H57), C58(H58), C66(H66), C67(H67), C68(H68),
 C69(H69), C70(H70), C1AA(H1AA), C2AA(H2AA), C3AA(H3AA), C5AA(H5AA), C4AA(H4AA),
  C1AB(H1AB), C2AB(H2AB), C3AB(H3AB), C4AB(H4AB), C5AB(H5AB)
5.d Fitted hexagon refined as free rotating group:
 C7(C8,C9,C10,C11,C12), C7A(C8A,C9A,C10A,C11A,C12A), C47(C48,C49,C50,C51,C52),
 C47A(C48A,C49A,C50A,C51A,C52A)
5.e Idealised Me refined as rotating group:
 C35(H35A,H35B,H35C), C35A(H35D,H35E,H35F), C46(H46A,H46B,H46C)
;
_platon_squeeze_void_probe_radius 1.20
_olex2_submission_special_instructions 'No special instructions were received'

loop_
_space_group_symop_operation_xyz
'x, y, z'
'-x, y, -z+1/2'
'x+1/2, y+1/2, z'
'-x+1/2, y+1/2, -z+1/2'
'-x, -y, -z'
'x, -y, z-1/2'
'-x+1/2, -y+1/2, -z'
'x+1/2, -y+1/2, z-1/2'

loop_
_atom_site_label
_atom_site_type_symbol
_atom_site_fract_x
_atom_site_fract_y
_atom_site_fract_z
_atom_site_U_iso_or_equiv
_atom_site_adp_type
_atom_site_occupancy
_atom_site_site_symmetry_order
_atom_site_calc_flag
_atom_site_refinement_flags_posn
_atom_site_refinement_flags_adp
_atom_site_refinement_flags_occupancy
_atom_site_disorder_assembly
_atom_site_disorder_group
Br1 Br 0.14383(4) 0.52414(3) 0.90715(3) 0.0681(3) Uani 1 1 d . . . . .
Br2 Br -0.07412(13) 0.8337(2) 1.08053(14) 0.0885(9) Uani 0.458(3) 1 d D . P A 1
Br2A Br -0.05335(11) 0.80982(19) 1.09790(12) 0.0885(9) Uani 0.542(3) 1 d D . P A 2
Ni1 Ni 0.12545(3) 0.62235(3) 0.87004(3) 0.03305(19) Uani 1 1 d . . . . .
Ni2 Ni -0.04995(3) 0.81290(4) 1.00658(4) 0.0542(3) Uani 1 1 d D . . . .
P1 P 0.13858(5) 0.61047(6) 0.79337(5) 0.0335(3) Uani 1 1 d D . . . .
P2 P 0.11430(4) 0.66300(5) 0.94128(5) 0.0274(3) Uani 1 1 d . . . . .
P3 P 0.03104(6) 0.83853(7) 1.04347(7) 0.0443(4) Uani 1 1 d D . . . .
P4 P -0.12599(6) 0.78177(6) 0.94975(7) 0.0438(4) Uani 1 1 d D . . . .
O1 O 0.13019(13) 0.67764(15) 0.76172(15) 0.0344(8) Uani 1 1 d . . . . .
O2 O 0.08773(12) 0.72987(14) 0.91904(13) 0.0280(7) Uani 1 1 d . . . . .
O3 O 0.05045(14) 0.83723(16) 0.99097(15) 0.0367(8) Uani 1 1 d . . . . .
O4 O -0.12925(13) 0.78713(16) 0.88441(17) 0.0381(8) Uani 1 1 d . . . . .
C1 C 0.2018(2) 0.5886(2) 0.7966(2) 0.0386(11) Uani 1 1 d . U . . .
C2 C 0.2144(3) 0.6006(4) 0.7508(3) 0.0680(19) Uani 1 1 d . U . . .
H2 H 0.1894 0.6195 0.7173 0.082 Uiso 1 1 calc R . . . .
C3 C 0.2628(3) 0.5856(4) 0.7529(4) 0.082(2) Uani 1 1 d . U . . .
H3 H 0.2718 0.5954 0.7218 0.098 Uiso 1 1 calc R . . . .
C4 C 0.2986(3) 0.5557(3) 0.8017(3) 0.0636(18) Uani 1 1 d . U . . .
H4 H 0.3316 0.5436 0.8030 0.076 Uiso 1 1 calc R . . . .
C5 C 0.2869(3) 0.5439(4) 0.8464(3) 0.0686(19) Uani 1 1 d . U . . .
H5 H 0.3119 0.5247 0.8797 0.082 Uiso 1 1 calc R . . . .
C6 C 0.2380(3) 0.5598(3) 0.8443(3) 0.0599(17) Uani 1 1 d . U . . .
H6 H 0.2296 0.5507 0.8760 0.072 Uiso 1 1 calc R . . . .
C7 C 0.0960(3) 0.5589(3) 0.7391(3) 0.0375(15) Uani 0.594(6) 1 d D U P B 1
C8 C 0.0526(3) 0.5812(3) 0.6932(3) 0.063(2) Uani 0.594(6) 1 d G U P B 1
H8 H 0.0480 0.6241 0.6867 0.075 Uiso 0.594(6) 1 calc R . P B 1
C9 C 0.0158(3) 0.5407(4) 0.6566(3) 0.070(3) Uani 0.594(6) 1 d G U P B 1
H9 H -0.0139 0.5559 0.6252 0.084 Uiso 0.594(6) 1 calc R . P B 1
C10 C 0.0224(3) 0.4779(3) 0.6660(3) 0.064(3) Uani 0.594(6) 1 d G U P B 1
H10 H -0.0027 0.4502 0.6410 0.077 Uiso 0.594(6) 1 calc R . P B 1
C11 C 0.0659(3) 0.4556(2) 0.7120(3) 0.071(3) Uani 0.594(6) 1 d G U P B 1
H11 H 0.0704 0.4127 0.7184 0.085 Uiso 0.594(6) 1 calc R . P B 1
C12 C 0.1027(3) 0.4961(3) 0.7485(3) 0.060(2) Uani 0.594(6) 1 d G U P B 1
H12 H 0.1324 0.4809 0.7799 0.072 Uiso 0.594(6) 1 calc R . P B 1
C7A C 0.0873(3) 0.5685(5) 0.7366(4) 0.0375(15) Uani 0.406(6) 1 d D U P B 2
C8A C 0.0364(4) 0.5888(4) 0.7210(5) 0.063(2) Uani 0.406(6) 1 d G U P B 2
H8A H 0.0299 0.6250 0.7377 0.075 Uiso 0.406(6) 1 calc R . P B 2
C9A C -0.0050(3) 0.5560(5) 0.6811(5) 0.070(3) Uani 0.406(6) 1 d G U P B 2
H9A H -0.0397 0.5699 0.6705 0.084 Uiso 0.406(6) 1 calc R . P B 2
C10A C 0.0046(4) 0.5030(5) 0.6567(5) 0.064(3) Uani 0.406(6) 1 d G U P B 2
H10A H -0.0237 0.4806 0.6294 0.077 Uiso 0.406(6) 1 calc R . P B 2
C11A C 0.0555(4) 0.4827(5) 0.6723(5) 0.071(3) Uani 0.406(6) 1 d G U P B 2
H11A H 0.0620 0.4465 0.6556 0.085 Uiso 0.406(6) 1 calc R . P B 2
C12A C 0.0968(3) 0.5155(5) 0.7122(5) 0.060(2) Uani 0.406(6) 1 d G U P B 2
H12A H 0.1316 0.5016 0.7229 0.072 Uiso 0.406(6) 1 calc R . P B 2
C13 C 0.11587(16) 0.7224(2) 0.7918(2) 0.0267(9) Uani 1 1 d . U . . .
C14 C 0.11065(16) 0.7822(2) 0.7737(2) 0.0276(9) Uani 1 1 d . U . . .
C15 C 0.09482(17) 0.8248(2) 0.8051(2) 0.0287(9) Uani 1 1 d . U . . .
H15 H 0.0900 0.8664 0.7929 0.034 Uiso 1 1 calc R . . . .
C16 C 0.08586(15) 0.8086(2) 0.85315(19) 0.0250(9) Uani 1 1 d . U . . .
C17 C 0.09366(16) 0.7472(2) 0.86943(19) 0.0255(9) Uani 1 1 d . U . . .
C18 C 0.10878(16) 0.7029(2) 0.84069(19) 0.0264(9) Uani 1 1 d . U . . .
C19 C 0.17485(18) 0.6823(2) 1.0006(2) 0.0333(10) Uani 1 1 d . U . . .
C20 C 0.2214(2) 0.6590(3) 1.0028(2) 0.0430(12) Uani 1 1 d . U . . .
H20 H 0.2213 0.6286 0.9760 0.052 Uiso 1 1 calc R . . . .
C21 C 0.2682(2) 0.6801(3) 1.0441(3) 0.0566(16) Uani 1 1 d . U . . .
H21 H 0.3003 0.6650 1.0450 0.068 Uiso 1 1 calc R . . . .
C22 C 0.2684(2) 0.7215(3) 1.0827(3) 0.0576(16) Uani 1 1 d . U . . .
H22 H 0.3008 0.7354 1.1109 0.069 Uiso 1 1 calc R . . . .
C23 C 0.2228(3) 0.7444(3) 1.0823(3) 0.0583(16) Uani 1 1 d . U . . .
H23 H 0.2237 0.7735 1.1105 0.070 Uiso 1 1 calc R . . . .
C24 C 0.1745(2) 0.7249(3) 1.0402(2) 0.0432(12) Uani 1 1 d . U . . .
H24 H 0.1425 0.7406 1.0391 0.052 Uiso 1 1 calc R . . . .
C25 C 0.07131(18) 0.6329(2) 0.9715(2) 0.0324(10) Uani 1 1 d . U . . .
C26 C 0.0197(2) 0.6519(3) 0.9508(3) 0.0427(12) Uani 1 1 d . U . . .
H26 H 0.0072 0.6830 0.9224 0.051 Uiso 1 1 calc R . . . .
C27 C -0.0132(2) 0.6248(3) 0.9721(3) 0.0557(16) Uani 1 1 d . U . . .
H27 H -0.0488 0.6368 0.9572 0.067 Uiso 1 1 calc R . . . .
C28 C 0.0047(2) 0.5805(3) 1.0146(3) 0.0531(15) Uani 1 1 d . U . . .
H28 H -0.0182 0.5632 1.0297 0.064 Uiso 1 1 calc R . . . .
C29 C 0.0567(2) 0.5615(3) 1.0351(3) 0.0522(14) Uani 1 1 d . U . . .
H29 H 0.0691 0.5302 1.0634 0.063 Uiso 1 1 calc R . . . .
C30 C 0.0897(2) 0.5880(2) 1.0143(2) 0.0373(11) Uani 1 1 d . U . . .
H30 H 0.1253 0.5758 1.0290 0.045 Uiso 1 1 calc R . . . .
C31 C 0.06910(17) 0.8523(2) 0.8889(2) 0.0287(9) Uani 1 1 d . U . . .
H31 H 0.0953 0.8486 0.9296 0.034 Uiso 1 1 calc R . . . .
C32 C 0.06764(18) 0.9206(2) 0.8717(2) 0.0326(10) Uani 1 1 d . U . . .
H32A H 0.0487 0.9242 0.8295 0.039 Uiso 1 1 calc R . . . .
H32B H 0.0479 0.9441 0.8895 0.039 Uiso 1 1 calc R . . . .
C33 C 0.1210(3) 0.9489(3) 0.8895(3) 0.0593(16) Uani 1 1 d D U . . .
H33A H 0.1179 0.9830 0.8626 0.071 Uiso 0.520(9) 1 calc R . P C 1
H33B H 0.1441 0.9177 0.8838 0.071 Uiso 0.520(9) 1 calc R . P C 1
H33C H 0.1180 0.9863 0.8664 0.071 Uiso 0.480(9) 1 calc R . P C 2
H33D H 0.1439 0.9198 0.8808 0.071 Uiso 0.480(9) 1 calc R . P C 2
C34 C 0.1486(9) 0.974(2) 0.9502(9) 0.088(4) Uani 0.5 1 d D U P C 1
H34A H 0.1262 1.0061 0.9553 0.105 Uiso 0.5 1 calc R . P C 1
H34B H 0.1501 0.9401 0.9770 0.105 Uiso 0.5 1 calc R . P C 1
C35 C 0.2010(4) 0.9987(5) 0.9688(5) 0.0432(17) Uani 0.520(9) 1 d D U P C 1
H35A H 0.2159 0.9864 0.9417 0.065 Uiso 0.520(9) 1 calc GR . P C 1
H35B H 0.2228 0.9830 1.0072 0.065 Uiso 0.520(9) 1 calc GR . P C 1
H35C H 0.1994 1.0435 0.9701 0.065 Uiso 0.520(9) 1 calc GR . P C 1
C34A C 0.1467(10) 0.9657(19) 0.9532(8) 0.088(4) Uani 0.5 1 d D U P C 2
C35A C 0.1804(4) 0.9351(5) 1.0055(5) 0.0432(17) Uani 0.480(9) 1 d D U P C 2
H35D H 0.2078 0.9129 0.9988 0.065 Uiso 0.480(9) 1 calc GR . P C 2
H35E H 0.1599 0.9062 1.0173 0.065 Uiso 0.480(9) 1 calc GR . P C 2
H35F H 0.1965 0.9656 1.0359 0.065 Uiso 0.480(9) 1 calc GR . P C 2
C36 C 0.01651(17) 0.83287(19) 0.8877(2) 0.0262(9) Uani 1 1 d . U . . .
C37 C 0.00870(18) 0.8272(2) 0.9378(2) 0.0296(10) Uani 1 1 d . U . . .
C38 C -0.03955(19) 0.8114(2) 0.9383(2) 0.0332(10) Uani 1 1 d . U . . .
C39 C -0.07973(18) 0.8011(2) 0.8858(2) 0.0306(10) Uani 1 1 d . U . . .
C40 C -0.07546(17) 0.80653(19) 0.8331(2) 0.0274(9) Uani 1 1 d . U . . .
C41 C -0.02600(17) 0.82189(19) 0.8360(2) 0.0264(9) Uani 1 1 d . U . . .
H41 H -0.0213 0.8249 0.8013 0.032 Uiso 1 1 calc R . . . .
C42 C -0.12336(17) 0.8013(2) 0.7761(2) 0.0290(9) Uani 1 1 d . U . . .
H42 H -0.1464 0.7689 0.7810 0.035 Uiso 1 1 calc R . . . .
C43 C -0.15370(17) 0.8623(2) 0.7652(2) 0.0314(10) Uani 1 1 d . U . . .
H43A H -0.1613 0.8715 0.7990 0.038 Uiso 1 1 calc R . . . .
H43B H -0.1310 0.8955 0.7620 0.038 Uiso 1 1 calc R . . . .
C44 C -0.20486(18) 0.8633(2) 0.7116(2) 0.0363(11) Uani 1 1 d . U . . .
H44A H -0.2270 0.8289 0.7137 0.044 Uiso 1 1 calc R . . . .
H44B H -0.1972 0.8569 0.6774 0.044 Uiso 1 1 calc R . . . .
C45 C -0.2352(2) 0.9234(3) 0.7044(2) 0.0461(13) Uani 1 1 d . U . . .
H45A H -0.2462 0.9277 0.7365 0.055 Uiso 1 1 calc R . . . .
H45B H -0.2118 0.9581 0.7064 0.055 Uiso 1 1 calc R . . . .
C46 C -0.2834(2) 0.9264(3) 0.6475(3) 0.0566(16) Uani 1 1 d . U . . .
H46A H -0.2725 0.9275 0.6156 0.085 Uiso 1 1 calc GR . . . .
H46B H -0.3034 0.9634 0.6467 0.085 Uiso 1 1 calc GR . . . .
H46C H -0.3052 0.8902 0.6438 0.085 Uiso 1 1 calc GR . . . .
C47 C 0.0836(2) 0.7887(3) 1.0999(3) 0.0329(16) Uani 0.6 1 d D U P D 1
C48 C 0.0698(2) 0.7285(3) 1.1053(3) 0.045(2) Uani 0.6 1 d G U P D 1
H48 H 0.0366 0.7133 1.0803 0.054 Uiso 0.6 1 calc R . P D 1
C49 C 0.1047(3) 0.6907(2) 1.1472(3) 0.056(2) Uani 0.6 1 d G U P D 1
H49 H 0.0954 0.6496 1.1509 0.067 Uiso 0.6 1 calc R . P D 1
C50 C 0.1534(2) 0.7129(3) 1.1837(3) 0.044(2) Uani 0.6 1 d G U P D 1
H50 H 0.1773 0.6870 1.2124 0.053 Uiso 0.6 1 calc R . P D 1
C51 C 0.1672(2) 0.7730(3) 1.1783(3) 0.048(2) Uani 0.6 1 d G U P D 1
H51 H 0.2004 0.7882 1.2033 0.057 Uiso 0.6 1 calc R . P D 1
C52 C 0.1322(2) 0.8109(2) 1.1364(3) 0.0398(19) Uani 0.6 1 d G U P D 1
H52 H 0.1416 0.8520 1.1327 0.048 Uiso 0.6 1 calc R . P D 1
C47A C 0.0650(3) 0.7897(4) 1.0945(4) 0.0329(16) Uani 0.4 1 d D U P D 2
C48A C 0.0474(3) 0.7298(5) 1.0923(4) 0.045(2) Uani 0.4 1 d G U P D 2
H48A H 0.0143 0.7183 1.0639 0.054 Uiso 0.4 1 calc R . P D 2
C49A C 0.0783(4) 0.6867(3) 1.1317(5) 0.056(2) Uani 0.4 1 d G U P D 2
H49A H 0.0662 0.6458 1.1302 0.067 Uiso 0.4 1 calc R . P D 2
C50A C 0.1267(4) 0.7035(4) 1.1733(4) 0.044(2) Uani 0.4 1 d G U P D 2
H50A H 0.1478 0.6741 1.2002 0.053 Uiso 0.4 1 calc R . P D 2
C51A C 0.1443(3) 0.7634(4) 1.1755(4) 0.048(2) Uani 0.4 1 d G U P D 2
H51A H 0.1774 0.7749 1.2039 0.057 Uiso 0.4 1 calc R . P D 2
C52A C 0.1135(4) 0.8065(3) 1.1361(5) 0.0398(19) Uani 0.4 1 d G U P D 2
H52A H 0.1255 0.8474 1.1376 0.048 Uiso 0.4 1 calc R . P D 2
C53 C 0.0481(2) 0.9155(2) 1.0709(2) 0.0393(11) Uani 1 1 d . U . . .
C54 C 0.0609(2) 0.9591(2) 1.0391(3) 0.0422(12) Uani 1 1 d . U . . .
H54 H 0.0623 0.9480 1.0037 0.051 Uiso 1 1 calc R . . . .
C55 C 0.0717(2) 1.0194(3) 1.0590(3) 0.0502(14) Uani 1 1 d . U . . .
H55 H 0.0805 1.0493 1.0375 0.060 Uiso 1 1 calc R . . . .
C56 C 0.0693(2) 1.0350(3) 1.1104(3) 0.0498(14) Uani 1 1 d . U . . .
H56 H 0.0768 1.0758 1.1242 0.060 Uiso 1 1 calc R . . . .
C57 C 0.0562(2) 0.9920(3) 1.1417(3) 0.0539(15) Uani 1 1 d . U . . .
H57 H 0.0547 1.0036 1.1769 0.065 Uiso 1 1 calc R . . . .
C58 C 0.0453(2) 0.9319(3) 1.1225(3) 0.0499(14) Uani 1 1 d . U . . .
H58 H 0.0361 0.9024 1.1442 0.060 Uiso 1 1 calc R . . . .
C65 C -0.1396(2) 0.7016(2) 0.9570(2) 0.0350(11) Uani 1 1 d . U . . .
C66 C -0.1168(2) 0.6728(3) 1.0098(3) 0.0498(14) Uani 1 1 d . U . . .
H66 H -0.0949 0.6954 1.0426 0.060 Uiso 1 1 calc R . . . .
C67 C -0.1258(2) 0.6117(3) 1.0150(3) 0.0500(14) Uani 1 1 d . U . . .
H67 H -0.1099 0.5924 1.0515 0.060 Uiso 1 1 calc R . . . .
C68 C -0.1570(3) 0.5787(3) 0.9692(3) 0.0503(14) Uani 1 1 d . U . . .
H68 H -0.1632 0.5366 0.9733 0.060 Uiso 1 1 calc R . . . .
C69 C -0.1797(3) 0.6069(3) 0.9161(3) 0.0620(17) Uani 1 1 d . U . . .
H69 H -0.2016 0.5840 0.8834 0.074 Uiso 1 1 calc R . . . .
C70 C -0.1707(3) 0.6688(3) 0.9103(3) 0.0542(15) Uani 1 1 d . U . . .
H70 H -0.1863 0.6881 0.8737 0.065 Uiso 1 1 calc R . . . .
C1AA C -0.2108(4) 0.8107(4) 0.9755(5) 0.037(2) Uani 0.65 1 d D U P E 1
H1AA H -0.1934 0.7847 1.0075 0.045 Uiso 0.65 1 calc R . P E 1
C0AA C -0.1895(3) 0.8191(3) 0.9345(4) 0.0294(18) Uani 0.65 1 d D U P E 1
C2AA C -0.2563(3) 0.8395(4) 0.9701(4) 0.0393(18) Uani 0.65 1 d D U P E 1
H2AA H -0.2704 0.8326 0.9977 0.047 Uiso 0.65 1 calc R . P E 1
C3AA C -0.2804(4) 0.8771(4) 0.9260(4) 0.046(2) Uani 0.65 1 d D U P E 1
H3AA H -0.3120 0.8965 0.9219 0.055 Uiso 0.65 1 calc R . P E 1
C5AA C -0.2152(4) 0.8575(4) 0.8884(4) 0.048(2) Uani 0.65 1 d D U P E 1
H5AA H -0.2028 0.8628 0.8592 0.057 Uiso 0.65 1 calc R . P E 1
C4AA C -0.2596(4) 0.8882(5) 0.8856(5) 0.056(2) Uani 0.65 1 d D U P E 1
H4AA H -0.2759 0.9172 0.8559 0.068 Uiso 0.65 1 calc R . P E 1
C0AB C -0.1757(5) 0.8242(5) 0.9587(7) 0.022(3) Uani 0.35 1 d D U P E 2
C1AB C -0.1960(6) 0.8107(7) 0.9988(8) 0.035(4) Uani 0.35 1 d D U P E 2
H1AB H -0.1838 0.7764 1.0237 0.042 Uiso 0.35 1 calc R . P E 2
C2AB C -0.2345(7) 0.8482(7) 1.0014(9) 0.047(4) Uani 0.35 1 d D U P E 2
H2AB H -0.2508 0.8379 1.0263 0.056 Uiso 0.35 1 calc R . P E 2
C3AB C -0.2490(8) 0.8988(9) 0.9694(9) 0.066(5) Uani 0.35 1 d D U P E 2
H3AB H -0.2755 0.9242 0.9720 0.079 Uiso 0.35 1 calc R . P E 2
C4AB C -0.2261(7) 0.9152(8) 0.9322(9) 0.064(5) Uani 0.35 1 d D U P E 2
H4AB H -0.2350 0.9529 0.9118 0.077 Uiso 0.35 1 calc R . P E 2
C5AB C -0.1902(6) 0.8764(7) 0.9248(8) 0.046(4) Uani 0.35 1 d D U P E 2
H5AB H -0.1761 0.8852 0.8976 0.055 Uiso 0.35 1 calc R . P E 2
Cl1 Cl 0.18072(19) 0.7811(2) 1.34771(19) 0.1069(14) Uani 0.6 1 d D U P F 1
Cl2 Cl 0.0784(2) 0.8050(2) 1.2470(2) 0.1039(14) Uani 0.6 1 d D U P F 1
C6AA C 0.1292(6) 0.8280(8) 1.3185(8) 0.103(5) Uani 0.6 1 d D U P F 1
H6AA H 0.1423 0.8691 1.3145 0.124 Uiso 0.6 1 calc R . P F 1
H6AB H 0.1123 0.8317 1.3457 0.124 Uiso 0.6 1 calc R . P F 1
Cl2A Cl 0.0427(4) 0.8180(4) 1.2324(4) 0.118(2) Uani 0.4 1 d D U P G 2
C6AB C 0.1098(8) 0.8444(10) 1.2705(11) 0.087(6) Uani 0.4 1 d D U P G 2
H6AC H 0.1251 0.8152 1.3027 0.104 Uiso 0.4 1 calc R . P G 2
H6AD H 0.1265 0.8348 1.2439 0.104 Uiso 0.4 1 calc R . P G 2
Cl1A Cl 0.1340(3) 0.9075(3) 1.2972(3) 0.1022(18) Uani 0.4 1 d D U P G 2

loop_
_atom_site_aniso_label
_atom_site_aniso_U_11
_atom_site_aniso_U_22
_atom_site_aniso_U_33
_atom_site_aniso_U_23
_atom_site_aniso_U_13
_atom_site_aniso_U_12
Br1 0.1279(7) 0.0272(3) 0.0585(4) 0.0173(3) 0.0475(4) 0.0300(3)
Br2 0.0635(15) 0.160(3) 0.0572(13) -0.0506(13) 0.0405(11) -0.0445(13)
Br2A 0.0635(15) 0.160(3) 0.0572(13) -0.0506(13) 0.0405(11) -0.0445(13)
Ni1 0.0435(4) 0.0200(3) 0.0288(3) 0.0041(2) 0.0077(3) 0.0102(2)
Ni2 0.0672(5) 0.0564(5) 0.0588(5) -0.0289(4) 0.0459(4) -0.0305(4)
P1 0.0412(7) 0.0210(6) 0.0294(6) 0.0010(5) 0.0053(5) 0.0086(5)
P2 0.0264(6) 0.0210(6) 0.0264(6) 0.0038(4) 0.0021(5) 0.0054(4)
P3 0.0615(9) 0.0356(7) 0.0450(8) -0.0160(6) 0.0310(7) -0.0154(6)
P4 0.0536(8) 0.0307(7) 0.0675(10) -0.0106(6) 0.0455(8) -0.0101(6)
O1 0.0410(19) 0.0243(17) 0.0355(18) 0.0020(14) 0.0132(15) 0.0096(14)
O2 0.0301(16) 0.0211(15) 0.0266(16) 0.0044(12) 0.0052(13) 0.0049(12)
O3 0.0407(19) 0.0338(19) 0.0350(19) -0.0089(15) 0.0150(16) -0.0085(15)
O4 0.0350(18) 0.0311(18) 0.059(2) 0.0007(16) 0.0302(17) -0.0044(14)
C1 0.044(3) 0.027(2) 0.036(2) -0.0046(19) 0.008(2) 0.0102(19)
C2 0.062(3) 0.083(4) 0.060(3) 0.003(3) 0.026(3) 0.021(3)
C3 0.078(4) 0.093(4) 0.081(4) -0.002(3) 0.039(3) 0.016(3)
C4 0.055(3) 0.056(3) 0.073(4) -0.017(3) 0.019(3) 0.016(3)
C5 0.061(3) 0.067(4) 0.065(4) 0.006(3) 0.013(3) 0.025(3)
C6 0.059(3) 0.056(3) 0.054(3) 0.006(3) 0.012(3) 0.018(3)
C7 0.042(3) 0.026(3) 0.034(2) 0.002(2) 0.006(2) 0.004(2)
C8 0.059(4) 0.058(3) 0.062(4) 0.001(3) 0.015(3) -0.001(3)
C9 0.066(4) 0.066(4) 0.068(4) 0.004(3) 0.018(3) -0.005(3)
C10 0.064(4) 0.056(4) 0.062(4) -0.002(3) 0.015(3) -0.005(3)
C11 0.076(4) 0.060(4) 0.068(4) -0.004(3) 0.023(3) 0.000(3)
C12 0.060(3) 0.052(3) 0.056(4) -0.010(3) 0.013(3) 0.001(3)
C7A 0.042(3) 0.026(3) 0.034(2) 0.002(2) 0.006(2) 0.004(2)
C8A 0.059(4) 0.058(3) 0.062(4) 0.001(3) 0.015(3) -0.001(3)
C9A 0.066(4) 0.066(4) 0.068(4) 0.004(3) 0.018(3) -0.005(3)
C10A 0.064(4) 0.056(4) 0.062(4) -0.002(3) 0.015(3) -0.005(3)
C11A 0.076(4) 0.060(4) 0.068(4) -0.004(3) 0.023(3) 0.000(3)
C12A 0.060(3) 0.052(3) 0.056(4) -0.010(3) 0.013(3) 0.001(3)
C13 0.0206(18) 0.021(2) 0.032(2) 0.0002(17) 0.0043(17) 0.0047(15)
C14 0.0178(18) 0.027(2) 0.035(2) 0.0029(17) 0.0075(17) 0.0013(16)
C15 0.0220(19) 0.021(2) 0.041(2) 0.0066(17) 0.0115(18) 0.0056(16)
C16 0.0161(18) 0.023(2) 0.033(2) 0.0024(17) 0.0066(16) 0.0001(15)
C17 0.0184(18) 0.023(2) 0.027(2) 0.0012(16) 0.0011(16) 0.0011(15)
C18 0.0212(19) 0.024(2) 0.028(2) 0.0022(16) 0.0030(16) 0.0033(15)
C19 0.030(2) 0.033(2) 0.029(2) 0.0100(18) 0.0051(18) -0.0009(18)
C20 0.033(2) 0.046(3) 0.045(3) 0.018(2) 0.010(2) 0.006(2)
C21 0.037(3) 0.062(3) 0.058(3) 0.026(3) 0.007(2) 0.004(2)
C22 0.040(3) 0.066(3) 0.051(3) 0.025(3) 0.002(2) -0.013(2)
C23 0.063(3) 0.057(3) 0.044(3) -0.002(2) 0.010(3) -0.018(3)
C24 0.035(2) 0.049(3) 0.036(2) -0.002(2) 0.005(2) -0.009(2)
C25 0.029(2) 0.024(2) 0.037(2) -0.0010(18) 0.0059(18) -0.0015(17)
C26 0.035(2) 0.033(2) 0.054(3) 0.008(2) 0.012(2) 0.002(2)
C27 0.041(3) 0.048(3) 0.075(4) 0.007(3) 0.021(3) 0.002(2)
C28 0.050(3) 0.040(3) 0.071(3) 0.008(2) 0.026(3) -0.001(2)
C29 0.051(3) 0.042(3) 0.063(3) 0.012(2) 0.022(2) 0.000(2)
C30 0.033(2) 0.031(2) 0.043(3) 0.004(2) 0.010(2) 0.0020(18)
C31 0.026(2) 0.0200(19) 0.037(2) 0.0008(17) 0.0090(18) -0.0010(16)
C32 0.030(2) 0.024(2) 0.042(2) 0.0007(18) 0.0121(19) 0.0021(17)
C33 0.055(3) 0.051(3) 0.074(4) 0.001(3) 0.028(3) -0.003(3)
C34 0.086(4) 0.083(5) 0.090(5) -0.006(3) 0.032(3) -0.005(3)
C35 0.033(3) 0.043(4) 0.047(4) -0.003(3) 0.009(3) 0.002(3)
C34A 0.086(4) 0.083(5) 0.090(5) -0.006(3) 0.032(3) -0.005(3)
C35A 0.033(3) 0.043(4) 0.047(4) -0.003(3) 0.009(3) 0.002(3)
C36 0.0234(19) 0.0196(19) 0.036(2) -0.0003(17) 0.0131(17) 0.0020(15)
C37 0.035(2) 0.0194(19) 0.036(2) -0.0005(17) 0.0151(19) 0.0010(17)
C38 0.037(2) 0.025(2) 0.042(2) -0.0055(18) 0.021(2) -0.0023(18)
C39 0.031(2) 0.021(2) 0.046(2) 0.0006(18) 0.022(2) -0.0010(17)
C40 0.028(2) 0.0158(18) 0.040(2) -0.0002(17) 0.0152(18) -0.0006(16)
C41 0.025(2) 0.0208(19) 0.035(2) -0.0006(16) 0.0140(18) -0.0003(16)
C42 0.026(2) 0.024(2) 0.039(2) -0.0022(18) 0.0146(18) -0.0038(16)
C43 0.025(2) 0.028(2) 0.038(2) -0.0033(18) 0.0100(18) -0.0014(17)
C44 0.028(2) 0.032(2) 0.042(3) -0.008(2) 0.0075(19) 0.0001(18)
C45 0.038(2) 0.044(3) 0.045(3) -0.008(2) 0.006(2) 0.009(2)
C46 0.042(3) 0.053(4) 0.058(4) -0.002(3) 0.004(3) 0.010(3)
C47 0.036(4) 0.032(2) 0.035(2) -0.0063(19) 0.019(3) -0.002(3)
C48 0.046(4) 0.040(3) 0.048(3) -0.003(2) 0.016(3) -0.004(3)
C49 0.057(4) 0.046(3) 0.061(4) 0.004(3) 0.021(3) -0.002(3)
C50 0.050(4) 0.039(3) 0.043(3) 0.004(2) 0.018(3) 0.003(3)
C51 0.048(4) 0.045(3) 0.049(3) 0.002(2) 0.019(3) 0.000(3)
C52 0.044(4) 0.036(3) 0.041(3) 0.002(2) 0.020(3) -0.001(3)
C47A 0.036(4) 0.032(2) 0.035(2) -0.0063(19) 0.019(3) -0.002(3)
C48A 0.046(4) 0.040(3) 0.048(3) -0.003(2) 0.016(3) -0.004(3)
C49A 0.057(4) 0.046(3) 0.061(4) 0.004(3) 0.021(3) -0.002(3)
C50A 0.050(4) 0.039(3) 0.043(3) 0.004(2) 0.018(3) 0.003(3)
C51A 0.048(4) 0.045(3) 0.049(3) 0.002(2) 0.019(3) 0.000(3)
C52A 0.044(4) 0.036(3) 0.041(3) 0.002(2) 0.020(3) -0.001(3)
C53 0.037(2) 0.033(2) 0.044(3) -0.008(2) 0.013(2) 0.0015(19)
C54 0.041(2) 0.033(2) 0.049(3) -0.006(2) 0.015(2) 0.001(2)
C55 0.045(3) 0.037(3) 0.059(3) -0.002(2) 0.013(2) 0.005(2)
C56 0.047(3) 0.034(3) 0.056(3) -0.010(2) 0.008(2) 0.005(2)
C57 0.055(3) 0.047(3) 0.053(3) -0.018(2) 0.015(2) 0.006(2)
C58 0.052(3) 0.045(3) 0.051(3) -0.015(2) 0.020(2) -0.002(2)
C65 0.038(2) 0.030(2) 0.043(2) 0.0020(19) 0.024(2) 0.0034(18)
C66 0.045(3) 0.051(3) 0.052(3) 0.005(2) 0.017(2) 0.000(2)
C67 0.047(3) 0.051(3) 0.055(3) 0.018(2) 0.023(2) 0.013(2)
C68 0.069(3) 0.035(3) 0.056(3) 0.007(2) 0.035(3) 0.009(2)
C69 0.090(4) 0.041(3) 0.054(3) -0.009(2) 0.028(3) -0.010(3)
C70 0.076(3) 0.040(3) 0.046(3) 0.003(2) 0.024(3) -0.008(3)
C1AA 0.042(4) 0.037(4) 0.036(4) -0.001(3) 0.018(3) -0.002(3)
C0AA 0.037(4) 0.024(3) 0.029(4) -0.003(3) 0.015(3) -0.005(3)
C2AA 0.040(3) 0.041(4) 0.046(4) -0.003(3) 0.026(3) -0.002(3)
C3AA 0.049(4) 0.042(4) 0.058(4) 0.000(3) 0.032(3) 0.008(3)
C5AA 0.051(4) 0.045(4) 0.055(4) 0.009(3) 0.031(3) 0.006(3)
C4AA 0.059(4) 0.054(4) 0.066(4) 0.014(3) 0.036(3) 0.016(3)
C0AB 0.024(5) 0.020(5) 0.022(5) -0.003(4) 0.007(4) -0.002(4)
C1AB 0.035(5) 0.035(6) 0.038(6) 0.002(4) 0.018(4) 0.002(4)
C2AB 0.048(6) 0.044(6) 0.052(6) 0.008(4) 0.024(4) 0.002(4)
C3AB 0.063(6) 0.069(7) 0.071(7) 0.006(5) 0.032(5) 0.007(4)
C4AB 0.065(6) 0.064(7) 0.068(6) 0.005(5) 0.031(5) 0.005(4)
C5AB 0.045(5) 0.045(6) 0.053(5) 0.003(4) 0.025(4) 0.000(4)
Cl1 0.115(3) 0.110(3) 0.092(3) 0.030(2) 0.039(2) 0.044(2)
Cl2 0.117(3) 0.103(3) 0.099(3) -0.009(2) 0.051(3) 0.020(3)
C6AA 0.111(7) 0.108(7) 0.105(7) -0.007(5) 0.058(5) 0.006(4)
Cl2A 0.125(5) 0.131(5) 0.108(4) 0.012(4) 0.056(4) 0.004(4)
C6AB 0.083(7) 0.091(8) 0.088(8) 0.004(5) 0.035(5) 0.006(5)
Cl1A 0.133(4) 0.088(3) 0.133(4) -0.033(3) 0.102(3) -0.039(3)

loop_
_atom_type_symbol
_atom_type_description
_atom_type_scat_dispersion_real
_atom_type_scat_dispersion_imag
_atom_type_scat_source
C C 0.0033 0.0016 'International Tables Vol C Tables 4.2.6.8 and 6.1.1.4'
H H 0.0000 0.0000 'International Tables Vol C Tables 4.2.6.8 and 6.1.1.4'
Br Br -0.2901 2.4595 'International Tables Vol C Tables 4.2.6.8 and 6.1.1.4'
Cl Cl 0.1484 0.1585 'International Tables Vol C Tables 4.2.6.8 and 6.1.1.4'
Ni Ni 0.3393 1.1124 'International Tables Vol C Tables 4.2.6.8 and 6.1.1.4'
O O 0.0106 0.0060 'International Tables Vol C Tables 4.2.6.8 and 6.1.1.4'
P P 0.1023 0.0942 'International Tables Vol C Tables 4.2.6.8 and 6.1.1.4'

loop_
_geom_angle_atom_site_label_1
_geom_angle_atom_site_label_2
_geom_angle_atom_site_label_3
_geom_angle
_geom_angle_site_symmetry_1
_geom_angle_site_symmetry_3
P1 Ni1 Br1 99.67(4) . .
P1 Ni1 P2 162.62(6) . .
P2 Ni1 Br1 96.97(4) . .
C18 Ni1 Br1 178.14(14) . .
C18 Ni1 P1 81.88(14) . .
C18 Ni1 P2 81.58(14) . .
P3 Ni2 Br2 101.72(9) . .
P3 Ni2 Br2A 92.08(8) . .
P4 Ni2 Br2 94.12(9) . .
P4 Ni2 Br2A 103.15(8) . .
P4 Ni2 P3 164.16(6) . .
C38 Ni2 Br2 167.0(2) . .
C38 Ni2 Br2A 173.41(18) . .
C38 Ni2 P3 82.75(16) . .
C38 Ni2 P4 81.74(16) . .
O1 P1 Ni1 107.21(13) . .
O1 P1 C1 101.5(2) . .
O1 P1 C7 105.2(3) . .
O1 P1 C7A 98.6(4) . .
C1 P1 Ni1 121.32(18) . .
C1 P1 C7A 110.3(4) . .
C7 P1 Ni1 117.8(3) . .
C7 P1 C1 101.6(3) . .
C7A P1 Ni1 114.3(4) . .
O2 P2 Ni1 106.15(13) . .
O2 P2 C19 102.9(2) . .
O2 P2 C25 100.6(2) . .
C19 P2 Ni1 113.06(18) . .
C25 P2 Ni1 124.26(17) . .
C25 P2 C19 107.0(2) . .
O3 P3 Ni2 106.42(14) . .
O3 P3 C47 101.1(3) . .
O3 P3 C47A 110.8(4) . .
O3 P3 C53 102.0(2) . .
C47 P3 Ni2 122.11(19) . .
C47A P3 Ni2 110.2(3) . .
C47A P3 C53 108.5(4) . .
C53 P3 Ni2 118.55(18) . .
C53 P3 C47 103.6(3) . .
O4 P4 Ni2 107.02(13) . .
O4 P4 C65 104.2(2) . .
O4 P4 C0AA 96.0(3) . .
O4 P4 C0AB 112.0(5) . .
C65 P4 Ni2 115.41(19) . .
C65 P4 C0AA 102.8(3) . .
C0AA P4 Ni2 127.6(3) . .
C0AB P4 Ni2 111.6(5) . .
C0AB P4 C65 106.5(4) . .
C13 O1 P1 111.7(3) . .
C17 O2 P2 110.5(3) . .
C37 O3 P3 111.6(3) . .
C39 O4 P4 110.2(3) . .
C2 C1 P1 119.8(4) . .
C2 C1 C6 119.1(6) . .
C6 C1 P1 121.1(5) . .
C1 C2 H2 119.6 . .
C1 C2 C3 120.7(7) . .
C3 C2 H2 119.6 . .
C2 C3 H3 120.5 . .
C2 C3 C4 119.0(8) . .
C4 C3 H3 120.5 . .
C3 C4 H4 119.6 . .
C5 C4 C3 120.7(7) . .
C5 C4 H4 119.6 . .
C4 C5 H5 120.0 . .
C4 C5 C6 120.0(7) . .
C6 C5 H5 120.0 . .
C1 C6 C5 120.4(7) . .
C1 C6 H6 119.8 . .
C5 C6 H6 119.8 . .
C8 C7 P1 120.5(4) . .
C8 C7 C12 120.0 . .
C12 C7 P1 118.8(4) . .
C7 C8 H8 120.0 . .
C9 C8 C7 120.0 . .
C9 C8 H8 120.0 . .
C8 C9 H9 120.0 . .
C10 C9 C8 120.0 . .
C10 C9 H9 120.0 . .
C9 C10 H10 120.0 . .
C9 C10 C11 120.0 . .
C11 C10 H10 120.0 . .
C10 C11 H11 120.0 . .
C10 C11 C12 120.0 . .
C12 C11 H11 120.0 . .
C7 C12 H12 120.0 . .
C11 C12 C7 120.0 . .
C11 C12 H12 120.0 . .
C8A C7A P1 117.1(6) . .
C8A C7A C12A 120.0 . .
C12A C7A P1 122.7(6) . .
C7A C8A H8A 120.0 . .
C7A C8A C9A 120.0 . .
C9A C8A H8A 120.0 . .
C8A C9A H9A 120.0 . .
C10A C9A C8A 120.0 . .
C10A C9A H9A 120.0 . .
C9A C10A H10A 120.0 . .
C9A C10A C11A 120.0 . .
C11A C10A H10A 120.0 . .
C10A C11A H11A 120.0 . .
C12A C11A C10A 120.0 . .
C12A C11A H11A 120.0 . .
C7A C12A H12A 120.0 . .
C11A C12A C7A 120.0 . .
C11A C12A H12A 120.0 . .
O1 C13 C18 116.8(4) . .
C14 C13 O1 119.6(4) . .
C14 C13 C18 123.5(4) . .
C13 C14 C15 116.8(4) . .
C13 C14 C42 121.0(4) . 2_556
C15 C14 C42 122.1(4) . 2_556
C14 C15 H15 118.6 . .
C16 C15 C14 122.9(4) . .
C16 C15 H15 118.6 . .
C15 C16 C17 116.3(4) . .
C15 C16 C31 125.4(4) . .
C17 C16 C31 118.3(4) . .
O2 C17 C16 117.9(4) . .
C18 C17 O2 117.9(4) . .
C18 C17 C16 124.1(4) . .
C13 C18 Ni1 122.0(3) . .
C17 C18 Ni1 121.4(3) . .
C17 C18 C13 116.3(4) . .
C20 C19 P2 120.0(4) . .
C24 C19 P2 119.1(4) . .
C24 C19 C20 120.6(5) . .
C19 C20 H20 120.1 . .
C19 C20 C21 119.8(6) . .
C21 C20 H20 120.1 . .
C20 C21 H21 119.9 . .
C22 C21 C20 120.2(6) . .
C22 C21 H21 119.9 . .
C21 C22 H22 119.4 . .
C21 C22 C23 121.3(6) . .
C23 C22 H22 119.4 . .
C22 C23 H23 120.0 . .
C22 C23 C24 120.0(7) . .
C24 C23 H23 120.0 . .
C19 C24 C23 118.1(6) . .
C19 C24 H24 120.9 . .
C23 C24 H24 120.9 . .
C26 C25 P2 120.4(4) . .
C26 C25 C30 120.2(5) . .
C30 C25 P2 119.4(4) . .
C25 C26 H26 120.5 . .
C27 C26 C25 119.0(5) . .
C27 C26 H26 120.5 . .
C26 C27 H27 119.3 . .
C26 C27 C28 121.4(6) . .
C28 C27 H27 119.3 . .
C27 C28 H28 120.4 . .
C27 C28 C29 119.3(6) . .
C29 C28 H28 120.4 . .
C28 C29 H29 120.1 . .
C30 C29 C28 119.9(6) . .
C30 C29 H29 120.1 . .
C25 C30 H30 119.9 . .
C29 C30 C25 120.3(5) . .
C29 C30 H30 119.9 . .
C16 C31 H31 107.1 . .
C16 C31 C32 114.3(4) . .
C16 C31 C36 110.3(4) . .
C32 C31 H31 107.1 . .
C36 C31 H31 107.1 . .
C36 C31 C32 110.4(4) . .
C31 C32 H32A 108.9 . .
C31 C32 H32B 108.9 . .
H32A C32 H32B 107.7 . .
C33 C32 C31 113.6(4) . .
C33 C32 H32A 108.9 . .
C33 C32 H32B 108.9 . .
C32 C33 H33A 107.6 . .
C32 C33 H33B 107.6 . .
C32 C33 H33C 108.9 . .
C32 C33 H33D 108.9 . .
C32 C33 C34 118.8(14) . .
C32 C33 C34A 113.4(16) . .
H33A C33 H33B 107.0 . .
H33C C33 H33D 107.7 . .
C34 C33 H33A 107.6 . .
C34 C33 H33B 107.6 . .
C34A C33 H33C 108.9 . .
C34A C33 H33D 108.9 . .
C33 C34 H34A 107.4 . .
C33 C34 H34B 107.4 . .
H34A C34 H34B 107.0 . .
C35 C34 C33 119(2) . .
C35 C34 H34A 107.4 . .
C35 C34 H34B 107.4 . .
C34 C35 H35A 109.5 . .
C34 C35 H35B 109.5 . .
C34 C35 H35C 109.5 . .
H35A C35 H35B 109.5 . .
H35A C35 H35C 109.5 . .
H35B C35 H35C 109.5 . .
C35A C34A C33 136(3) . .
C34A C35A H35D 109.5 . .
C34A C35A H35E 109.5 . .
C34A C35A H35F 109.5 . .
H35D C35A H35E 109.5 . .
H35D C35A H35F 109.5 . .
H35E C35A H35F 109.5 . .
C37 C36 C31 121.4(4) . .
C37 C36 C41 117.4(4) . .
C41 C36 C31 121.1(4) . .
O3 C37 C38 117.3(4) . .
C36 C37 O3 119.6(4) . .
C36 C37 C38 123.1(4) . .
C37 C38 Ni2 121.3(4) . .
C39 C38 Ni2 122.0(4) . .
C39 C38 C37 116.4(4) . .
C38 C39 O4 118.1(4) . .
C38 C39 C40 124.3(4) . .
C40 C39 O4 117.6(4) . .
C39 C40 C42 121.2(4) . .
C41 C40 C39 116.0(4) . .
C41 C40 C42 122.5(4) . .
C36 C41 C40 122.7(4) . .
C36 C41 H41 118.6 . .
C40 C41 H41 118.6 . .
C14 C42 C40 113.7(4) 2_556 .
C14 C42 H42 107.2 2_556 .
C14 C42 C43 112.9(4) 2_556 .
C40 C42 H42 107.2 . .
C40 C42 C43 108.2(4) . .
C43 C42 H42 107.2 . .
C42 C43 H43A 108.5 . .
C42 C43 H43B 108.5 . .
H43A C43 H43B 107.5 . .
C44 C43 C42 114.9(4) . .
C44 C43 H43A 108.5 . .
C44 C43 H43B 108.5 . .
C43 C44 H44A 108.9 . .
C43 C44 H44B 108.9 . .
C43 C44 C45 113.2(4) . .
H44A C44 H44B 107.8 . .
C45 C44 H44A 108.9 . .
C45 C44 H44B 108.9 . .
C44 C45 H45A 109.1 . .
C44 C45 H45B 109.1 . .
H45A C45 H45B 107.8 . .
C46 C45 C44 112.6(5) . .
C46 C45 H45A 109.1 . .
C46 C45 H45B 109.1 . .
C45 C46 H46A 109.5 . .
C45 C46 H46B 109.5 . .
C45 C46 H46C 109.5 . .
H46A C46 H46B 109.5 . .
H46A C46 H46C 109.5 . .
H46B C46 H46C 109.5 . .
C48 C47 P3 116.7(3) . .
C48 C47 C52 120.0 . .
C52 C47 P3 123.2(3) . .
C47 C48 H48 120.0 . .
C47 C48 C49 120.0 . .
C49 C48 H48 120.0 . .
C48 C49 H49 120.0 . .
C48 C49 C50 120.0 . .
C50 C49 H49 120.0 . .
C49 C50 H50 120.0 . .
C51 C50 C49 120.0 . .
C51 C50 H50 120.0 . .
C50 C51 H51 120.0 . .
C50 C51 C52 120.0 . .
C52 C51 H51 120.0 . .
C47 C52 H52 120.0 . .
C51 C52 C47 120.0 . .
C51 C52 H52 120.0 . .
C48A C47A P3 119.6(6) . .
C48A C47A C52A 120.0 . .
C52A C47A P3 120.1(6) . .
C47A C48A H48A 120.0 . .
C47A C48A C49A 120.0 . .
C49A C48A H48A 120.0 . .
C48A C49A H49A 120.0 . .
C48A C49A C50A 120.0 . .
C50A C49A H49A 120.0 . .
C49A C50A H50A 120.0 . .
C49A C50A C51A 120.0 . .
C51A C50A H50A 120.0 . .
C50A C51A H51A 120.0 . .
C52A C51A C50A 120.0 . .
C52A C51A H51A 120.0 . .
C47A C52A H52A 120.0 . .
C51A C52A C47A 120.0 . .
C51A C52A H52A 120.0 . .
C54 C53 P3 120.2(4) . .
C54 C53 C58 120.0(5) . .
C58 C53 P3 119.6(5) . .
C53 C54 H54 119.9 . .
C53 C54 C55 120.1(6) . .
C55 C54 H54 119.9 . .
C54 C55 H55 120.3 . .
C56 C55 C54 119.4(6) . .
C56 C55 H55 120.3 . .
C55 C56 H56 119.7 . .
C57 C56 C55 120.7(6) . .
C57 C56 H56 119.7 . .
C56 C57 H57 119.6 . .
C56 C57 C58 120.8(6) . .
C58 C57 H57 119.6 . .
C53 C58 H58 120.5 . .
C57 C58 C53 119.0(6) . .
C57 C58 H58 120.5 . .
C66 C65 P4 120.3(4) . .
C70 C65 P4 120.3(4) . .
C70 C65 C66 119.4(5) . .
C65 C66 H66 119.8 . .
C67 C66 C65 120.4(6) . .
C67 C66 H66 119.8 . .
C66 C67 H67 119.6 . .
C68 C67 C66 120.9(6) . .
C68 C67 H67 119.6 . .
C67 C68 H68 120.4 . .
C67 C68 C69 119.3(6) . .
C69 C68 H68 120.4 . .
C68 C69 H69 119.9 . .
C68 C69 C70 120.3(6) . .
C70 C69 H69 119.9 . .
C65 C70 C69 119.8(6) . .
C65 C70 H70 120.1 . .
C69 C70 H70 120.1 . .
C0AA C1AA H1AA 119.3 . .
C2AA C1AA H1AA 119.3 . .
C2AA C1AA C0AA 121.4(9) . .
C1AA C0AA P4 116.7(7) . .
C5AA C0AA P4 124.8(6) . .
C5AA C0AA C1AA 118.4(7) . .
C1AA C2AA H2AA 120.1 . .
C3AA C2AA C1AA 119.8(8) . .
C3AA C2AA H2AA 120.1 . .
C2AA C3AA H3AA 119.7 . .
C2AA C3AA C4AA 120.5(8) . .
C4AA C3AA H3AA 119.7 . .
C0AA C5AA H5AA 120.6 . .
C0AA C5AA C4AA 118.9(8) . .
C4AA C5AA H5AA 120.6 . .
C3AA C4AA H4AA 119.6 . .
C5AA C4AA C3AA 120.9(9) . .
C5AA C4AA H4AA 119.6 . .
C1AB C0AB P4 124.4(10) . .
C5AB C0AB P4 113.5(9) . .
C5AB C0AB C1AB 121.9(11) . .
C0AB C1AB H1AB 120.9 . .
C2AB C1AB C0AB 118.2(14) . .
C2AB C1AB H1AB 120.9 . .
C1AB C2AB H2AB 119.5 . .
C3AB C2AB C1AB 120.9(14) . .
C3AB C2AB H2AB 119.5 . .
C2AB C3AB H3AB 119.4 . .
C2AB C3AB C4AB 121.1(15) . .
C4AB C3AB H3AB 119.4 . .
C3AB C4AB H4AB 120.1 . .
C5AB C4AB C3AB 119.9(15) . .
C5AB C4AB H4AB 120.1 . .
C0AB C5AB C4AB 117.7(13) . .
C0AB C5AB H5AB 121.2 . .
C4AB C5AB H5AB 121.2 . .
Cl1 C6AA Cl2 116.5(9) . .
Cl1 C6AA H6AA 108.2 . .
Cl1 C6AA H6AB 108.2 . .
Cl2 C6AA H6AA 108.2 . .
Cl2 C6AA H6AB 108.2 . .
H6AA C6AA H6AB 107.3 . .
Cl2A C6AB H6AC 104.0 . .
Cl2A C6AB H6AD 104.0 . .
H6AC C6AB H6AD 105.5 . .
Cl1A C6AB Cl2A 132.9(14) . .
Cl1A C6AB H6AC 104.0 . .
Cl1A C6AB H6AD 104.0 . .

loop_
_geom_bond_atom_site_label_1
_geom_bond_atom_site_label_2
_geom_bond_distance
_geom_bond_site_symmetry_2
Br1 Ni1 2.3144(8) .
Br2 Ni2 2.294(3) .
Br2A Ni2 2.369(3) .
Ni1 P1 2.1471(15) .
Ni1 P2 2.1556(14) .
Ni1 C18 1.893(4) .
Ni2 P3 2.1500(18) .
Ni2 P4 2.1437(18) .
Ni2 C38 1.880(5) .
P1 O1 1.643(3) .
P1 C1 1.807(5) .
P1 C7 1.806(5) .
P1 C7A 1.818(7) .
P2 O2 1.632(3) .
P2 C19 1.805(5) .
P2 C25 1.799(5) .
P3 O3 1.638(4) .
P3 C47 1.923(5) .
P3 C47A 1.652(7) .
P3 C53 1.807(5) .
P4 O4 1.635(4) .
P4 C65 1.816(5) .
P4 C0AA 1.851(7) .
P4 C0AB 1.766(10) .
O1 C13 1.399(5) .
O2 C17 1.393(5) .
O3 C37 1.402(6) .
O4 C39 1.409(5) .
C1 C2 1.376(9) .
C1 C6 1.378(8) .
C2 H2 0.9500 .
C2 C3 1.377(10) .
C3 H3 0.9500 .
C3 C4 1.402(11) .
C4 H4 0.9500 .
C4 C5 1.333(11) .
C5 H5 0.9500 .
C5 C6 1.396(10) .
C6 H6 0.9500 .
C7 C8 1.3900 .
C7 C12 1.3900 .
C8 H8 0.9500 .
C8 C9 1.3900 .
C9 H9 0.9500 .
C9 C10 1.3900 .
C10 H10 0.9500 .
C10 C11 1.3900 .
C11 H11 0.9500 .
C11 C12 1.3900 .
C12 H12 0.9500 .
C7A C8A 1.3900 .
C7A C12A 1.3900 .
C8A H8A 0.9500 .
C8A C9A 1.3900 .
C9A H9A 0.9500 .
C9A C10A 1.3900 .
C10A H10A 0.9500 .
C10A C11A 1.3900 .
C11A H11A 0.9500 .
C11A C12A 1.3900 .
C12A H12A 0.9500 .
C13 C14 1.373(6) .
C13 C18 1.405(6) .
C14 C15 1.411(6) .
C14 C42 1.510(6) 2_556
C15 H15 0.9500 .
C15 C16 1.394(7) .
C16 C17 1.394(6) .
C16 C31 1.520(6) .
C17 C18 1.380(6) .
C19 C20 1.383(7) .
C19 C24 1.374(8) .
C20 H20 0.9500 .
C20 C21 1.384(9) .
C21 H21 0.9500 .
C21 C22 1.334(10) .
C22 H22 0.9500 .
C22 C23 1.372(10) .
C23 H23 0.9500 .
C23 C24 1.410(8) .
C24 H24 0.9500 .
C25 C26 1.387(7) .
C25 C30 1.400(7) .
C26 H26 0.9500 .
C26 C27 1.379(8) .
C27 H27 0.9500 .
C27 C28 1.385(9) .
C28 H28 0.9500 .
C28 C29 1.398(9) .
C29 H29 0.9500 .
C29 C30 1.371(8) .
C30 H30 0.9500 .
C31 H31 1.0000 .
C31 C32 1.550(6) .
C31 C36 1.524(6) .
C32 H32A 0.9900 .
C32 H32B 0.9900 .
C32 C33 1.509(8) .
C33 H33A 0.9900 .
C33 H33B 0.9900 .
C33 H33C 0.9900 .
C33 H33D 0.9900 .
C33 C34 1.520(16) .
C33 C34A 1.529(16) .
C34 H34A 0.9900 .
C34 H34B 0.9900 .
C34 C35 1.45(3) .
C35 H35A 0.9800 .
C35 H35B 0.9800 .
C35 H35C 0.9800 .
C34A C35A 1.45(3) .
C35A H35D 0.9800 .
C35A H35E 0.9800 .
C35A H35F 0.9800 .
C36 C37 1.386(6) .
C36 C41 1.391(7) .
C37 C38 1.402(7) .
C38 C39 1.372(7) .
C39 C40 1.402(7) .
C40 C41 1.400(6) .
C40 C42 1.530(7) .
C41 H41 0.9500 .
C42 C14 1.510(6) 2_556
C42 H42 1.0000 .
C42 C43 1.544(6) .
C43 H43A 0.9900 .
C43 H43B 0.9900 .
C43 C44 1.526(7) .
C44 H44A 0.9900 .
C44 H44B 0.9900 .
C44 C45 1.532(7) .
C45 H45A 0.9900 .
C45 H45B 0.9900 .
C45 C46 1.530(8) .
C46 H46A 0.9800 .
C46 H46B 0.9800 .
C46 H46C 0.9800 .
C47 C48 1.3900 .
C47 C52 1.3900 .
C48 H48 0.9500 .
C48 C49 1.3900 .
C49 H49 0.9500 .
C49 C50 1.3900 .
C50 H50 0.9500 .
C50 C51 1.3900 .
C51 H51 0.9500 .
C51 C52 1.3900 .
C52 H52 0.9500 .
C47A C48A 1.3900 .
C47A C52A 1.3900 .
C48A H48A 0.9500 .
C48A C49A 1.3900 .
C49A H49A 0.9500 .
C49A C50A 1.3900 .
C50A H50A 0.9500 .
C50A C51A 1.3900 .
C51A H51A 0.9500 .
C51A C52A 1.3900 .
C52A H52A 0.9500 .
C53 C54 1.389(8) .
C53 C58 1.398(8) .
C54 H54 0.9500 .
C54 C55 1.397(8) .
C55 H55 0.9500 .
C55 C56 1.379(9) .
C56 H56 0.9500 .
C56 C57 1.375(10) .
C57 H57 0.9500 .
C57 C58 1.390(8) .
C58 H58 0.9500 .
C65 C66 1.385(8) .
C65 C70 1.358(8) .
C66 H66 0.9500 .
C66 C67 1.373(9) .
C67 H67 0.9500 .
C67 C68 1.347(9) .
C68 H68 0.9500 .
C68 C69 1.384(9) .
C69 H69 0.9500 .
C69 C70 1.393(9) .
C70 H70 0.9500 .
C1AA H1AA 0.9500 .
C1AA C0AA 1.412(11) .
C1AA C2AA 1.379(11) .
C0AA C5AA 1.383(12) .
C2AA H2AA 0.9500 .
C2AA C3AA 1.332(12) .
C3AA H3AA 0.9500 .
C3AA C4AA 1.396(12) .
C5AA H5AA 0.9500 .
C5AA C4AA 1.390(12) .
C4AA H4AA 0.9500 .
C0AB C1AB 1.391(15) .
C0AB C5AB 1.385(16) .
C1AB H1AB 0.9500 .
C1AB C2AB 1.377(16) .
C2AB H2AB 0.9500 .
C2AB C3AB 1.335(18) .
C3AB H3AB 0.9500 .
C3AB C4AB 1.392(18) .
C4AB H4AB 0.9500 .
C4AB C5AB 1.385(17) .
C5AB H5AB 0.9500 .
Cl1 C6AA 1.677(17) .
Cl2 C6AA 1.868(17) .
C6AA H6AA 0.9900 .
C6AA H6AB 0.9900 .
Cl2A C6AB 1.826(19) .
C6AB H6AC 0.9900 .
C6AB H6AD 0.9900 .
C6AB Cl1A 1.56(2) .

loop_
_platon_squeeze_void_nr
_platon_squeeze_void_average_x
_platon_squeeze_void_average_y
_platon_squeeze_void_average_z
_platon_squeeze_void_volume
_platon_squeeze_void_count_electrons
_platon_squeeze_void_content
1 0.000 -0.041 0.250 51 2 ' '
2 0.000 0.041 0.750 50 2 ' '
3 0.500 0.156 0.250 143 13 ' '
4 0.238 0.238 0.208 12 0 ' '
5 0.500 0.234 0.750 9 -1 ' '
6 0.762 0.238 0.292 12 0 ' '
7 0.262 0.262 0.792 12 0 ' '
8 0.737 0.262 0.708 12 0 ' '
9 0.000 0.266 0.250 9 -1 ' '
10 0.000 0.343 0.750 143 13 ' '
11 0.500 0.459 0.250 51 2 ' '
12 0.500 0.541 0.750 50 2 ' '
13 0.000 0.656 0.250 143 13 ' '
14 0.000 0.734 0.750 9 -1 ' '
15 0.262 0.738 0.292 12 0 ' '
16 0.738 0.738 0.208 12 0 ' '
17 0.237 0.762 0.708 12 0 ' '
18 0.762 0.762 0.792 12 0 ' '
19 0.500 0.766 0.250 9 -1 ' '
20 0.500 0.843 0.750 143 13 ' '
